data_4338100
loop_
_publ_author_name
'Ghorai, Debasish'
'Mani, Ganesan'

_publ_section_title
;
 Single-Step Substitution of all the \a, \b-Positions in Pyrrole: Choice
 of Binuclear versus Multinuclear Complex of the Novel Polydentate Ligand.
;
_journal_issue 8
_journal_name_full 'Inorganic chemistry'
_journal_page_first 4117
_journal_page_last 4129
_journal_paper_doi 10.1021/ic5000974
_journal_volume 53
_journal_year 2014
_chemical_formula_sum 'C32 H45 Cl3 Cu3 N9 O'
_chemical_formula_weight 868.74
_chemical_name_systematic
;
 ?
;
_space_group_IT_number 14
_symmetry_cell_setting monoclinic
_symmetry_space_group_name_Hall '-P 2ybc'
_symmetry_space_group_name_H-M 'P 1 21/c 1'
_atom_sites_solution_hydrogens geom
_atom_sites_solution_primary direct
_atom_sites_solution_secondary difmap
_audit_creation_method SHELXL-97
_cell_angle_alpha 90.00
_cell_angle_beta 102.187(2)
_cell_angle_gamma 90.00
_cell_formula_units_Z 4
_cell_length_a 17.8756(11)
_cell_length_b 17.0372(11)
_cell_length_c 12.9493(8)
_cell_measurement_reflns_used 45623
_cell_measurement_temperature 293(2)
_cell_measurement_theta_max 25.00
_cell_measurement_theta_min 1.17
_cell_volume 3854.8(4)
_computing_structure_refinement 'SHELXL-97 (Sheldrick, 2008)'
_computing_structure_solution sir92
_diffrn_ambient_temperature 293(2)
_diffrn_measured_fraction_theta_full 1.000
_diffrn_measured_fraction_theta_max 1.000
_diffrn_measurement_device_type 'Bruker CCD APEX 2'
_diffrn_measurement_method hemisphere
_diffrn_radiation_monochromator graphite
_diffrn_radiation_source 'fine-focus sealed tube'
_diffrn_radiation_type MoK\a
_diffrn_radiation_wavelength 0.71073
_diffrn_reflns_av_R_equivalents 0.0761
_diffrn_reflns_av_sigmaI/netI 0.0510
_diffrn_reflns_limit_h_max 21
_diffrn_reflns_limit_h_min -20
_diffrn_reflns_limit_k_max 20
_diffrn_reflns_limit_k_min -20
_diffrn_reflns_limit_l_max 15
_diffrn_reflns_limit_l_min -15
_diffrn_reflns_number 45623
_diffrn_reflns_theta_full 25.00
_diffrn_reflns_theta_max 25.00
_diffrn_reflns_theta_min 1.17
_exptl_absorpt_coefficient_mu 1.886
_exptl_absorpt_correction_T_max 0.844
_exptl_absorpt_correction_T_min 0.780
_exptl_absorpt_correction_type multi-scan
_exptl_absorpt_process_details SADABS
_exptl_crystal_colour Colorless
_exptl_crystal_density_diffrn 1.497
_exptl_crystal_density_method 'not measured'
_exptl_crystal_description Prism
_exptl_crystal_F_000 1784
_exptl_crystal_size_max 0.23
_exptl_crystal_size_mid 0.11
_exptl_crystal_size_min 0.09
_refine_diff_density_max 0.553
_refine_diff_density_min -0.280
_refine_diff_density_rms 0.076
_refine_ls_extinction_method none
_refine_ls_goodness_of_fit_ref 1.012
_refine_ls_hydrogen_treatment mixed
_refine_ls_matrix_type full
_refine_ls_number_parameters 436
_refine_ls_number_reflns 6798
_refine_ls_number_restraints 0
_refine_ls_restrained_S_all 1.012
_refine_ls_R_factor_all 0.0950
_refine_ls_R_factor_gt 0.0459
_refine_ls_shift/su_max 0.000
_refine_ls_shift/su_mean 0.000
_refine_ls_structure_factor_coef Fsqd
_refine_ls_weighting_details 'calc w=1/[\s^2^(Fo^2^)+(0.0769P)^2^+0.0162P] where P=(Fo^2^+2Fc^2^)/3'
_refine_ls_weighting_scheme calc
_refine_ls_wR_factor_gt 0.1142
_refine_ls_wR_factor_ref 0.1432
_reflns_number_gt 4098
_reflns_number_total 6798
_reflns_threshold_expression >2\s(I)
_cod_data_source_file ic5000974_si_002.cif
_cod_data_source_block complex4a
_cod_depositor_comments
;
The following automatic conversions were performed:

'_symmetry_cell_setting' value 'Monoclinic' changed to 'monoclinic'
according to
/usr/data/users/saulius/crontab/automatic-downloads/rss-feeds/ACS/lib/dictionaries/cif_core.dic
dictionary named 'cif_core.dic' version 2.4.2 from 2011-04-26.

Automatic conversion script
Id: cif_fix_values 2281 2013-09-26 08:29:07Z andrius 

 Adding full bibliography for 4338099--4338106.cif.
;
_cod_original_sg_symbol_H-M P2(1)/c
_cod_database_code 4338100

loop_
_symmetry_equiv_pos_as_xyz
'x, y, z'
'-x, y+1/2, -z+1/2'
'-x, -y, -z'
'x, -y-1/2, z-1/2'

loop_
_atom_site_label
_atom_site_type_symbol
_atom_site_fract_x
_atom_site_fract_y
_atom_site_fract_z
_atom_site_U_iso_or_equiv
_atom_site_adp_type
_atom_site_occupancy
_atom_site_symmetry_multiplicity
_atom_site_calc_flag
_atom_site_refinement_flags
C1 C 0.0387(4) 0.1443(4) 0.3137(6) 0.109(2) Uani 1 1 d .
H1A H 0.0840 0.1682 0.3546 0.164 Uiso 1 1 calc R
H1B H -0.0057 0.1702 0.3279 0.164 Uiso 1 1 calc R
H1C H 0.0390 0.1488 0.2399 0.164 Uiso 1 1 calc R
C2 C 0.0368(3) 0.0603(4) 0.3426(4) 0.0727(17) Uani 1 1 d .
C3 C -0.0169(3) 0.0032(5) 0.3042(5) 0.085(2) Uani 1 1 d .
H3 H -0.0617 0.0102 0.2533 0.102 Uiso 1 1 calc R
C4 C 0.0079(3) -0.0648(4) 0.3548(5) 0.0746(17) Uani 1 1 d .
C5 C -0.0250(3) -0.1464(4) 0.3489(6) 0.111(3) Uani 1 1 d .
H5A H 0.0094 -0.1803 0.3957 0.166 Uiso 1 1 calc R
H5B H -0.0318 -0.1656 0.2779 0.166 Uiso 1 1 calc R
H5C H -0.0735 -0.1452 0.3695 0.166 Uiso 1 1 calc R
C6 C 0.1233(3) -0.1005(3) 0.4956(4) 0.0600(14) Uani 1 1 d .
H6A H 0.1133 -0.1543 0.4725 0.072 Uiso 1 1 calc R
H6B H 0.1085 -0.0949 0.5632 0.072 Uiso 1 1 calc R
C7 C 0.2072(3) -0.0847(3) 0.5105(4) 0.0451(11) Uani 1 1 d .
C8 C 0.2573(3) -0.0531(2) 0.5963(3) 0.0419(11) Uani 1 1 d .
C9 C 0.2376(3) -0.0284(3) 0.6976(4) 0.0509(12) Uani 1 1 d .
H9A H 0.1890 -0.0521 0.7019 0.061 Uiso 1 1 calc R
H9B H 0.2760 -0.0494 0.7553 0.061 Uiso 1 1 calc R
C10 C 0.2142(3) 0.2502(3) 0.6050(5) 0.0768(17) Uani 1 1 d .
H10A H 0.2123 0.2350 0.5331 0.115 Uiso 1 1 calc R
H10B H 0.2570 0.2846 0.6283 0.115 Uiso 1 1 calc R
H10C H 0.1678 0.2769 0.6096 0.115 Uiso 1 1 calc R
C11 C 0.2231(3) 0.1786(3) 0.6737(4) 0.0526(12) Uani 1 1 d .
C12 C 0.2276(3) 0.1722(3) 0.7821(4) 0.0598(14) Uani 1 1 d .
H12 H 0.2267 0.2131 0.8292 0.072 Uiso 1 1 calc R
C13 C 0.2336(3) 0.0946(3) 0.8054(4) 0.0560(13) Uani 1 1 d .
C14 C 0.2354(4) 0.0517(4) 0.9064(4) 0.0764(17) Uani 1 1 d .
H14A H 0.2396 -0.0036 0.8951 0.115 Uiso 1 1 calc R
H14B H 0.1891 0.0622 0.9305 0.115 Uiso 1 1 calc R
H14C H 0.2785 0.0691 0.9588 0.115 Uiso 1 1 calc R
C15 C 0.3944(3) 0.0930(3) 0.1818(4) 0.0709(16) Uani 1 1 d .
H15A H 0.4016 0.1259 0.2433 0.106 Uiso 1 1 calc R
H15B H 0.3494 0.1094 0.1321 0.106 Uiso 1 1 calc R
H15C H 0.4381 0.0971 0.1500 0.106 Uiso 1 1 calc R
C16 C 0.3852(3) 0.0103(3) 0.2128(4) 0.0515(12) Uani 1 1 d .
C17 C 0.3731(3) -0.0567(3) 0.1523(4) 0.0576(13) Uani 1 1 d .
H17 H 0.3691 -0.0599 0.0796 0.069 Uiso 1 1 calc R
C18 C 0.3684(3) -0.1175(3) 0.2187(4) 0.0522(12) Uani 1 1 d .
C19 C 0.3557(3) -0.2028(3) 0.1956(4) 0.0727(16) Uani 1 1 d .
H19A H 0.3556 -0.2305 0.2601 0.109 Uiso 1 1 calc R
H19B H 0.3960 -0.2227 0.1644 0.109 Uiso 1 1 calc R
H19C H 0.3074 -0.2101 0.1476 0.109 Uiso 1 1 calc R
C20 C 0.3824(3) -0.1239(3) 0.4181(3) 0.0443(11) Uani 1 1 d .
H20A H 0.4332 -0.1146 0.4606 0.053 Uiso 1 1 calc R
H20B H 0.3764 -0.1802 0.4079 0.053 Uiso 1 1 calc R
C21 C 0.3242(3) -0.0952(2) 0.4775(3) 0.0395(10) Uani 1 1 d .
C22 C 0.3323(2) -0.0593(2) 0.5750(3) 0.0391(10) Uani 1 1 d .
C23 C 0.4053(3) -0.0343(3) 0.6481(4) 0.0473(11) Uani 1 1 d .
H23A H 0.4072 -0.0571 0.7173 0.057 Uiso 1 1 calc R
H23B H 0.4484 -0.0547 0.6218 0.057 Uiso 1 1 calc R
C24 C 0.4213(3) 0.2319(3) 0.5229(5) 0.0746(17) Uani 1 1 d .
H24A H 0.4113 0.2094 0.4534 0.112 Uiso 1 1 calc R
H24B H 0.4701 0.2578 0.5362 0.112 Uiso 1 1 calc R
H24C H 0.3820 0.2693 0.5277 0.112 Uiso 1 1 calc R
C25 C 0.4219(3) 0.1692(3) 0.6020(4) 0.0569(13) Uani 1 1 d .
C26 C 0.4329(3) 0.1715(3) 0.7108(5) 0.0686(16) Uani 1 1 d .
H26 H 0.4424 0.2162 0.7527 0.082 Uiso 1 1 calc R
C27 C 0.4274(3) 0.0967(3) 0.7456(4) 0.0562(13) Uani 1 1 d .
C28 C 0.4344(3) 0.0664(3) 0.8552(4) 0.0737(16) Uani 1 1 d .
H28A H 0.4276 0.0105 0.8532 0.111 Uiso 1 1 calc R
H28B H 0.3960 0.0903 0.8867 0.111 Uiso 1 1 calc R
H28C H 0.4842 0.0789 0.8964 0.111 Uiso 1 1 calc R
C29 C 0.0615(5) -0.1254(7) 0.0880(7) 0.152(4) Uani 1 1 d .
H29A H 0.0457 -0.1437 0.0158 0.183 Uiso 1 1 calc R
H29B H 0.0173 -0.1243 0.1205 0.183 Uiso 1 1 calc R
C30 C 0.0970(6) -0.0478(7) 0.0915(7) 0.145(4) Uani 1 1 d .
H30A H 0.1101 -0.0358 0.0243 0.174 Uiso 1 1 calc R
H30B H 0.0623 -0.0078 0.1067 0.174 Uiso 1 1 calc R
C31 C 0.1655(5) -0.0511(5) 0.1751(7) 0.119(3) Uani 1 1 d .
H31A H 0.2105 -0.0426 0.1457 0.143 Uiso 1 1 calc R
H31B H 0.1637 -0.0103 0.2267 0.143 Uiso 1 1 calc R
C32 C 0.1236(5) -0.1768(5) 0.1498(6) 0.130(3) Uani 1 1 d .
H32A H 0.1021 -0.2180 0.1863 0.157 Uiso 1 1 calc R
H32B H 0.1535 -0.2006 0.1037 0.157 Uiso 1 1 calc R
N1 N 0.0943(2) 0.0279(3) 0.4135(3) 0.0619(11) Uani 1 1 d .
N2 N 0.0760(2) -0.0486(3) 0.4195(3) 0.0591(11) Uani 1 1 d .
N3 N 0.2247(2) 0.1074(2) 0.6309(3) 0.0463(9) Uani 1 1 d .
N4 N 0.2321(2) 0.0565(2) 0.7132(3) 0.0479(9) Uani 1 1 d .
N5 N 0.2489(2) -0.1104(2) 0.4408(3) 0.0438(9) Uani 1 1 d .
H5 H 0.227(3) -0.131(3) 0.382(4) 0.053 Uiso 1 1 d .
N6 N 0.3875(2) -0.0079(2) 0.3136(3) 0.0475(9) Uani 1 1 d .
N7 N 0.3767(2) -0.0867(2) 0.3161(3) 0.0461(9) Uani 1 1 d .
N8 N 0.4095(2) 0.0947(2) 0.5700(3) 0.0478(9) Uani 1 1 d .
N9 N 0.4128(2) 0.0510(2) 0.6589(3) 0.0476(9) Uani 1 1 d .
O1 O 0.1698(3) -0.1247(3) 0.2237(3) 0.1071(16) Uani 1 1 d .
Cl1 Cl 0.25460(8) 0.12188(8) 0.35884(11) 0.0655(4) Uani 1 1 d .
Cl2 Cl 0.15797(11) -0.31318(13) 0.37095(16) 0.1156(6) Uani 1 1 d .
Cl3 Cl 0.39262(9) -0.35076(9) 0.40486(12) 0.0810(5) Uani 1 1 d .
Cu1 Cu 0.19499(4) 0.07253(4) 0.48394(5) 0.0595(2) Uani 1 1 d .
Cu2 Cu 0.37153(4) 0.05529(3) 0.43059(5) 0.0568(2) Uani 1 1 d .
Cu3 Cu 0.27566(5) -0.32861(4) 0.39139(6) 0.0783(3) Uani 1 1 d .

loop_
_atom_site_aniso_label
_atom_site_aniso_U_11
_atom_site_aniso_U_22
_atom_site_aniso_U_33
_atom_site_aniso_U_23
_atom_site_aniso_U_13
_atom_site_aniso_U_12
C1 0.089(5) 0.110(6) 0.118(6) 0.034(5) -0.003(4) 0.036(4)
C2 0.049(3) 0.104(5) 0.062(3) -0.001(3) 0.004(3) 0.016(3)
C3 0.041(3) 0.136(6) 0.073(4) -0.004(4) -0.002(3) 0.017(4)
C4 0.042(3) 0.108(5) 0.075(4) -0.022(4) 0.015(3) -0.007(3)
C5 0.056(4) 0.134(6) 0.138(7) -0.035(5) 0.009(4) -0.037(4)
C6 0.050(3) 0.059(3) 0.070(3) -0.004(3) 0.012(3) -0.008(3)
C7 0.047(3) 0.040(3) 0.047(3) 0.001(2) 0.008(2) -0.002(2)
C8 0.051(3) 0.034(2) 0.041(2) -0.001(2) 0.010(2) 0.000(2)
C9 0.055(3) 0.047(3) 0.052(3) -0.002(2) 0.014(2) 0.003(2)
C10 0.090(4) 0.049(3) 0.092(4) 0.000(3) 0.019(3) -0.002(3)
C11 0.043(3) 0.045(3) 0.068(3) -0.008(2) 0.008(2) -0.008(2)
C12 0.063(3) 0.057(3) 0.058(3) -0.017(3) 0.010(3) -0.005(3)
C13 0.051(3) 0.065(3) 0.052(3) -0.008(3) 0.010(2) 0.004(2)
C14 0.104(5) 0.086(4) 0.042(3) -0.008(3) 0.020(3) 0.003(3)
C15 0.090(4) 0.055(3) 0.069(4) 0.022(3) 0.021(3) 0.005(3)
C16 0.052(3) 0.048(3) 0.054(3) 0.009(2) 0.012(2) 0.008(2)
C17 0.077(4) 0.060(3) 0.037(3) 0.003(2) 0.017(2) 0.006(3)
C18 0.062(3) 0.046(3) 0.049(3) -0.002(2) 0.013(2) 0.001(2)
C19 0.114(5) 0.057(3) 0.050(3) -0.008(3) 0.023(3) -0.003(3)
C20 0.057(3) 0.036(2) 0.041(3) 0.002(2) 0.013(2) 0.003(2)
C21 0.046(3) 0.032(2) 0.041(2) 0.0028(19) 0.008(2) 0.001(2)
C22 0.043(3) 0.033(2) 0.040(2) 0.0016(19) 0.006(2) 0.0026(19)
C23 0.053(3) 0.046(3) 0.041(3) 0.001(2) 0.005(2) 0.002(2)
C24 0.085(4) 0.041(3) 0.098(5) -0.010(3) 0.021(3) -0.011(3)
C25 0.053(3) 0.044(3) 0.071(4) -0.012(3) 0.008(3) -0.006(2)
C26 0.068(4) 0.060(4) 0.076(4) -0.031(3) 0.011(3) -0.010(3)
C27 0.049(3) 0.063(3) 0.056(3) -0.016(3) 0.010(2) -0.009(2)
C28 0.072(4) 0.089(4) 0.054(3) -0.020(3) 0.000(3) -0.007(3)
C29 0.102(7) 0.264(14) 0.086(6) -0.006(8) 0.007(5) -0.019(8)
C30 0.111(7) 0.201(11) 0.120(8) 0.051(7) 0.022(6) 0.019(7)
C31 0.110(6) 0.129(7) 0.110(6) 0.017(5) 0.004(5) -0.007(5)
C32 0.149(8) 0.146(8) 0.082(5) -0.010(5) -0.007(5) -0.056(6)
N1 0.050(3) 0.067(3) 0.066(3) 0.003(2) 0.006(2) 0.004(2)
N2 0.042(2) 0.076(3) 0.059(3) -0.006(2) 0.009(2) -0.004(2)
N3 0.049(2) 0.043(2) 0.044(2) -0.0008(18) 0.0067(18) 0.0007(17)
N4 0.053(2) 0.045(2) 0.046(2) -0.0053(19) 0.0111(18) 0.0005(18)
N5 0.047(2) 0.040(2) 0.042(2) -0.0071(18) 0.0050(19) -0.0055(18)
N6 0.057(2) 0.038(2) 0.047(2) 0.0019(18) 0.0117(19) 0.0058(18)
N7 0.061(3) 0.039(2) 0.040(2) 0.0030(17) 0.0135(18) 0.0074(18)
N8 0.053(2) 0.041(2) 0.048(2) -0.0050(18) 0.0097(18) -0.0026(18)
N9 0.043(2) 0.047(2) 0.051(2) -0.0098(19) 0.0052(18) -0.0056(18)
O1 0.136(4) 0.103(4) 0.068(3) 0.003(3) -0.010(3) -0.020(3)
Cl1 0.0730(9) 0.0566(8) 0.0677(8) 0.0213(7) 0.0166(7) 0.0112(7)
Cl2 0.1084(14) 0.1228(16) 0.1134(15) 0.0028(12) 0.0183(12) 0.0000(12)
Cl3 0.1031(12) 0.0698(9) 0.0660(9) 0.0098(7) 0.0089(8) -0.0129(8)
Cu1 0.0698(4) 0.0534(4) 0.0511(4) 0.0014(3) 0.0036(3) 0.0027(3)
Cu2 0.0810(5) 0.0390(3) 0.0499(4) -0.0019(3) 0.0126(3) -0.0015(3)
Cu3 0.1041(6) 0.0614(5) 0.0657(5) 0.0000(3) 0.0094(4) -0.0154(4)

loop_
_atom_type_symbol
_atom_type_description
_atom_type_scat_dispersion_real
_atom_type_scat_dispersion_imag
_atom_type_scat_source
C C 0.0033 0.0016 'International Tables Vol C Tables 4.2.6.8 and 6.1.1.4'
H H 0.0000 0.0000 'International Tables Vol C Tables 4.2.6.8 and 6.1.1.4'
N N 0.0061 0.0033 'International Tables Vol C Tables 4.2.6.8 and 6.1.1.4'
O O 0.0106 0.0060 'International Tables Vol C Tables 4.2.6.8 and 6.1.1.4'
Cl Cl 0.1484 0.1585 'International Tables Vol C Tables 4.2.6.8 and 6.1.1.4'
Cu Cu 0.3201 1.2651 'International Tables Vol C Tables 4.2.6.8 and 6.1.1.4'

loop_
_geom_angle_atom_site_label_1
_geom_angle_atom_site_label_2
_geom_angle_atom_site_label_3
_geom_angle
C2 C1 H1A 109.5
C2 C1 H1B 109.5
H1A C1 H1B 109.5
C2 C1 H1C 109.5
H1A C1 H1C 109.5
H1B C1 H1C 109.5
N1 C2 C3 109.3(6)
N1 C2 C1 120.9(6)
C3 C2 C1 129.7(6)
C4 C3 C2 107.1(5)
C4 C3 H3 126.4
C2 C3 H3 126.4
N2 C4 C3 106.5(5)
N2 C4 C5 120.8(6)
C3 C4 C5 132.7(6)
C4 C5 H5A 109.5
C4 C5 H5B 109.5
H5A C5 H5B 109.5
C4 C5 H5C 109.5
H5A C5 H5C 109.5
H5B C5 H5C 109.5
N2 C6 C7 113.7(4)
N2 C6 H6A 108.8
C7 C6 H6A 108.8
N2 C6 H6B 108.8
C7 C6 H6B 108.8
H6A C6 H6B 107.7
N5 C7 C8 107.9(4)
N5 C7 C6 122.1(4)
C8 C7 C6 129.5(5)
C7 C8 C22 106.9(4)
C7 C8 C9 125.9(4)
C22 C8 C9 126.6(4)
N4 C9 C8 115.8(4)
N4 C9 H9A 108.3
C8 C9 H9A 108.3
N4 C9 H9B 108.3
C8 C9 H9B 108.3
H9A C9 H9B 107.4
C11 C10 H10A 109.5
C11 C10 H10B 109.5
H10A C10 H10B 109.5
C11 C10 H10C 109.5
H10A C10 H10C 109.5
H10B C10 H10C 109.5
N3 C11 C12 110.1(4)
N3 C11 C10 120.1(5)
C12 C11 C10 129.7(5)
C13 C12 C11 106.6(4)
C13 C12 H12 126.7
C11 C12 H12 126.7
N4 C13 C12 106.5(4)
N4 C13 C14 122.1(5)
C12 C13 C14 131.2(5)
C13 C14 H14A 109.5
C13 C14 H14B 109.5
H14A C14 H14B 109.5
C13 C14 H14C 109.5
H14A C14 H14C 109.5
H14B C14 H14C 109.5
C16 C15 H15A 109.5
C16 C15 H15B 109.5
H15A C15 H15B 109.5
C16 C15 H15C 109.5
H15A C15 H15C 109.5
H15B C15 H15C 109.5
N6 C16 C17 109.5(4)
N6 C16 C15 120.2(4)
C17 C16 C15 130.3(5)
C18 C17 C16 107.1(4)
C18 C17 H17 126.4
C16 C17 H17 126.4
N7 C18 C17 106.7(4)
N7 C18 C19 123.4(4)
C17 C18 C19 130.0(5)
C18 C19 H19A 109.5
C18 C19 H19B 109.5
H19A C19 H19B 109.5
C18 C19 H19C 109.5
H19A C19 H19C 109.5
H19B C19 H19C 109.5
N7 C20 C21 113.7(4)
N7 C20 H20A 108.8
C21 C20 H20A 108.8
N7 C20 H20B 108.8
C21 C20 H20B 108.8
H20A C20 H20B 107.7
N5 C21 C22 108.0(4)
N5 C21 C20 120.2(4)
C22 C21 C20 131.5(4)
C21 C22 C8 106.7(4)
C21 C22 C23 127.6(4)
C8 C22 C23 125.6(4)
N9 C23 C22 113.1(4)
N9 C23 H23A 109.0
C22 C23 H23A 109.0
N9 C23 H23B 109.0
C22 C23 H23B 109.0
H23A C23 H23B 107.8
C25 C24 H24A 109.5
C25 C24 H24B 109.5
H24A C24 H24B 109.5
C25 C24 H24C 109.5
H24A C24 H24C 109.5
H24B C24 H24C 109.5
N8 C25 C26 108.7(5)
N8 C25 C24 119.7(5)
C26 C25 C24 131.6(5)
C27 C26 C25 107.8(5)
C27 C26 H26 126.1
C25 C26 H26 126.1
N9 C27 C26 106.3(5)
N9 C27 C28 123.8(5)
C26 C27 C28 130.0(5)
C27 C28 H28A 109.5
C27 C28 H28B 109.5
H28A C28 H28B 109.5
C27 C28 H28C 109.5
H28A C28 H28C 109.5
H28B C28 H28C 109.5
C30 C29 C32 104.1(7)
C30 C29 H29A 110.9
C32 C29 H29A 110.9
C30 C29 H29B 110.9
C32 C29 H29B 110.9
H29A C29 H29B 109.0
C31 C30 C29 106.3(8)
C31 C30 H30A 110.5
C29 C30 H30A 110.5
C31 C30 H30B 110.5
C29 C30 H30B 110.5
H30A C30 H30B 108.7
O1 C31 C30 109.1(7)
O1 C31 H31A 109.9
C30 C31 H31A 109.9
O1 C31 H31B 109.9
C30 C31 H31B 109.9
H31A C31 H31B 108.3
O1 C32 C29 104.5(7)
O1 C32 H32A 110.9
C29 C32 H32A 110.9
O1 C32 H32B 110.9
C29 C32 H32B 110.9
H32A C32 H32B 108.9
C2 N1 N2 105.9(4)
C2 N1 Cu1 130.1(4)
N2 N1 Cu1 123.4(3)
C4 N2 N1 111.1(5)
C4 N2 C6 127.9(5)
N1 N2 C6 120.7(4)
C11 N3 N4 105.1(4)
C11 N3 Cu1 130.8(3)
N4 N3 Cu1 122.1(3)
C13 N4 N3 111.6(4)
C13 N4 C9 127.2(4)
N3 N4 C9 121.3(4)
C21 N5 C7 110.4(4)
C21 N5 H5 128(3)
C7 N5 H5 121(3)
C16 N6 N7 106.1(4)
C16 N6 Cu2 131.3(3)
N7 N6 Cu2 119.3(3)
C18 N7 N6 110.6(4)
C18 N7 C20 131.1(4)
N6 N7 C20 118.1(3)
C25 N8 N9 106.4(4)
C25 N8 Cu2 128.8(3)
N9 N8 Cu2 123.4(3)
C27 N9 N8 110.8(4)
C27 N9 C23 130.7(4)
N8 N9 C23 118.4(4)
C31 O1 C32 106.6(6)
Cu1 Cl1 Cu2 92.89(5)
N3 Cu1 N1 126.52(17)
N3 Cu1 Cl1 120.52(12)
N1 Cu1 Cl1 109.20(13)
N8 Cu2 N6 148.89(16)
N8 Cu2 Cl1 107.95(12)
N6 Cu2 Cl1 102.83(11)
Cl2 Cu3 Cl3 176.05(8)

loop_
_geom_bond_atom_site_label_1
_geom_bond_atom_site_label_2
_geom_bond_distance
C1 C2 1.481(9)
C1 H1A 0.9600
C1 H1B 0.9600
C1 H1C 0.9600
C2 N1 1.345(6)
C2 C3 1.382(8)
C3 C4 1.360(8)
C3 H3 0.9300
C4 N2 1.352(6)
C4 C5 1.504(9)
C5 H5A 0.9600
C5 H5B 0.9600
C5 H5C 0.9600
C6 N2 1.455(6)
C6 C7 1.496(6)
C6 H6A 0.9700
C6 H6B 0.9700
C7 N5 1.359(6)
C7 C8 1.380(6)
C8 C22 1.430(6)
C8 C9 1.488(6)
C9 N4 1.468(6)
C9 H9A 0.9700
C9 H9B 0.9700
C10 C11 1.498(7)
C10 H10A 0.9600
C10 H10B 0.9600
C10 H10C 0.9600
C11 N3 1.337(5)
C11 C12 1.393(7)
C12 C13 1.356(7)
C12 H12 0.9300
C13 N4 1.353(6)
C13 C14 1.493(7)
C14 H14A 0.9600
C14 H14B 0.9600
C14 H14C 0.9600
C15 C16 1.483(7)
C15 H15A 0.9600
C15 H15B 0.9600
C15 H15C 0.9600
C16 N6 1.334(6)
C16 C17 1.377(6)
C17 C18 1.360(6)
C17 H17 0.9300
C18 N7 1.345(6)
C18 C19 1.491(7)
C19 H19A 0.9600
C19 H19B 0.9600
C19 H19C 0.9600
C20 N7 1.450(5)
C20 C21 1.500(6)
C20 H20A 0.9700
C20 H20B 0.9700
C21 N5 1.355(5)
C21 C22 1.383(6)
C22 C23 1.502(6)
C23 N9 1.463(6)
C23 H23A 0.9700
C23 H23B 0.9700
C24 C25 1.479(7)
C24 H24A 0.9600
C24 H24B 0.9600
C24 H24C 0.9600
C25 N8 1.339(6)
C25 C26 1.382(7)
C26 C27 1.362(7)
C26 H26 0.9300
C27 N9 1.346(6)
C27 C28 1.491(7)
C28 H28A 0.9600
C28 H28B 0.9600
C28 H28C 0.9600
C29 C30 1.462(12)
C29 C32 1.505(12)
C29 H29A 0.9700
C29 H29B 0.9700
C30 C31 1.455(10)
C30 H30A 0.9700
C30 H30B 0.9700
C31 O1 1.398(8)
C31 H31A 0.9700
C31 H31B 0.9700
C32 O1 1.432(8)
C32 H32A 0.9700
C32 H32B 0.9700
N1 N2 1.350(6)
N1 Cu1 1.989(4)
N3 N4 1.358(5)
N3 Cu1 1.957(4)
N5 H5 0.86(5)
N6 N7 1.358(5)
N6 Cu2 1.928(4)
N8 N9 1.361(5)
N8 Cu2 1.911(4)
Cl1 Cu1 2.2793(15)
Cl1 Cu2 2.3874(14)
Cl2 Cu3 2.081(2)
Cl3 Cu3 2.0951(19)

loop_
_geom_hbond_atom_site_label_D
_geom_hbond_atom_site_label_H
_geom_hbond_atom_site_label_A
_geom_hbond_distance_DH
_geom_hbond_distance_HA
_geom_hbond_distance_DA
_geom_hbond_angle_DHA
N5 H5 O1 0.86(5) 2.09(5) 2.878(6) 152(4)

loop_
_geom_torsion_atom_site_label_1
_geom_torsion_atom_site_label_2
_geom_torsion_atom_site_label_3
_geom_torsion_atom_site_label_4
_geom_torsion
N1 C2 C3 C4 1.3(7)
C1 C2 C3 C4 179.1(6)
C2 C3 C4 N2 -1.6(7)
C2 C3 C4 C5 179.2(7)
N2 C6 C7 N5 -79.1(6)
N2 C6 C7 C8 109.7(6)
N5 C7 C8 C22 1.0(5)
C6 C7 C8 C22 173.2(4)
N5 C7 C8 C9 -170.8(4)
C6 C7 C8 C9 1.3(7)
C7 C8 C9 N4 -105.0(5)
C22 C8 C9 N4 84.7(5)
N3 C11 C12 C13 1.2(6)
C10 C11 C12 C13 178.6(5)
C11 C12 C13 N4 -0.4(5)
C11 C12 C13 C14 -175.7(5)
N6 C16 C17 C18 -0.3(6)
C15 C16 C17 C18 -179.8(5)
C16 C17 C18 N7 0.5(6)
C16 C17 C18 C19 179.9(5)
N7 C20 C21 N5 66.8(5)
N7 C20 C21 C22 -120.4(5)
N5 C21 C22 C8 -0.1(4)
C20 C21 C22 C8 -173.6(4)
N5 C21 C22 C23 177.5(4)
C20 C21 C22 C23 4.0(7)
C7 C8 C22 C21 -0.6(5)
C9 C8 C22 C21 171.2(4)
C7 C8 C22 C23 -178.3(4)
C9 C8 C22 C23 -6.5(7)
C21 C22 C23 N9 112.3(5)
C8 C22 C23 N9 -70.5(6)
N8 C25 C26 C27 0.3(6)
C24 C25 C26 C27 179.7(5)
C25 C26 C27 N9 -0.5(6)
C25 C26 C27 C28 -179.8(5)
C32 C29 C30 C31 -15.6(11)
C29 C30 C31 O1 -2.9(11)
C30 C29 C32 O1 28.3(10)
C3 C2 N1 N2 -0.4(6)
C1 C2 N1 N2 -178.4(5)
C3 C2 N1 Cu1 171.1(4)
C1 C2 N1 Cu1 -6.9(8)
C3 C4 N2 N1 1.5(6)
C5 C4 N2 N1 -179.2(5)
C3 C4 N2 C6 175.5(5)
C5 C4 N2 C6 -5.2(9)
C2 N1 N2 C4 -0.6(6)
Cu1 N1 N2 C4 -172.8(4)
C2 N1 N2 C6 -175.2(5)
Cu1 N1 N2 C6 12.6(6)
C7 C6 N2 C4 148.5(5)
C7 C6 N2 N1 -37.9(6)
C12 C11 N3 N4 -1.5(5)
C10 C11 N3 N4 -179.2(4)
C12 C11 N3 Cu1 162.3(3)
C10 C11 N3 Cu1 -15.4(7)
C12 C13 N4 N3 -0.5(5)
C14 C13 N4 N3 175.3(4)
C12 C13 N4 C9 179.4(4)
C14 C13 N4 C9 -4.9(7)
C11 N3 N4 C13 1.2(5)
Cu1 N3 N4 C13 -164.3(3)
C11 N3 N4 C9 -178.6(4)
Cu1 N3 N4 C9 15.8(5)
C8 C9 N4 C13 -162.7(4)
C8 C9 N4 N3 17.1(6)
C22 C21 N5 C7 0.8(5)
C20 C21 N5 C7 175.1(4)
C8 C7 N5 C21 -1.1(5)
C6 C7 N5 C21 -174.0(4)
C17 C16 N6 N7 -0.1(5)
C15 C16 N6 N7 179.5(4)
C17 C16 N6 Cu2 -158.7(3)
C15 C16 N6 Cu2 20.9(7)
C17 C18 N7 N6 -0.6(5)
C19 C18 N7 N6 180.0(5)
C17 C18 N7 C20 -174.6(4)
C19 C18 N7 C20 5.9(8)
C16 N6 N7 C18 0.4(5)
Cu2 N6 N7 C18 162.1(3)
C16 N6 N7 C20 175.3(4)
Cu2 N6 N7 C20 -23.0(5)
C21 C20 N7 C18 -124.6(5)
C21 C20 N7 N6 61.7(5)
C26 C25 N8 N9 0.0(5)
C24 C25 N8 N9 -179.5(4)
C26 C25 N8 Cu2 166.7(3)
C24 C25 N8 Cu2 -12.8(7)
C26 C27 N9 N8 0.5(5)
C28 C27 N9 N8 179.9(4)
C26 C27 N9 C23 176.4(5)
C28 C27 N9 C23 -4.2(8)
C25 N8 N9 C27 -0.3(5)
Cu2 N8 N9 C27 -167.9(3)
C25 N8 N9 C23 -176.8(4)
Cu2 N8 N9 C23 15.6(5)
C22 C23 N9 C27 127.4(5)
C22 C23 N9 N8 -57.0(5)
C30 C31 O1 C32 21.4(9)
C29 C32 O1 C31 -30.7(9)
C11 N3 Cu1 N1 -94.9(4)
N4 N3 Cu1 N1 66.5(4)
C11 N3 Cu1 Cl1 60.8(4)
N4 N3 Cu1 Cl1 -137.8(3)
C2 N1 Cu1 N3 105.9(5)
N2 N1 Cu1 N3 -83.9(4)
C2 N1 Cu1 Cl1 -52.1(5)
N2 N1 Cu1 Cl1 118.1(4)
Cu2 Cl1 Cu1 N3 69.92(13)
Cu2 Cl1 Cu1 N1 -130.56(14)
C25 N8 Cu2 N6 118.7(4)
N9 N8 Cu2 N6 -76.7(5)
C25 N8 Cu2 Cl1 -52.6(4)
N9 N8 Cu2 Cl1 112.0(3)
C16 N6 Cu2 N8 -122.6(4)
N7 N6 Cu2 N8 81.1(4)
C16 N6 Cu2 Cl1 48.9(4)
N7 N6 Cu2 Cl1 -107.4(3)
Cu1 Cl1 Cu2 N8 -63.02(13)
Cu1 Cl1 Cu2 N6 121.59(12)
